data_9005464
loop_
_publ_author_name
'Bindi, L.'
'Bonazzi, P.'
'Fitton, J. G.'

_publ_section_title
;
 Crystal chemistry of strontian soda melilite from nephelinite
 lava of Mt. Etinde, Cameroon
 Sample: ET1
;
_journal_name_full 'European Journal of Mineralogy'
_journal_page_first 121
_journal_page_last 125
_journal_paper_doi 10.1127/0935-1221/01/0013-0121
_journal_volume 13
_journal_year 2001
_chemical_compound_source 'nephelinite lava of Mt. Etinde, Cameroon'
_chemical_formula_sum 'Al0.47 Ca0.84 Fe0.29 Mg0.19 Mn0.03 Na0.71 O7 Si1.99 Sr0.45 Ti0.01 Zn0.02'
_chemical_name_mineral Melilite
_space_group_IT_number 113
_symmetry_space_group_name_Hall 'P -4 2ab'
_symmetry_space_group_name_H-M 'P -4 21 m'
_cell_angle_alpha 90
_cell_angle_beta 90
_cell_angle_gamma 90
_cell_length_a 7.754
_cell_length_b 7.754
_cell_length_c 5.101
_cell_formula_units_Z 2
_cell_volume 306.695
_database_code_amcsd 0006851
_exptl_crystal_density_diffrn 3.186
_cod_original_formula_sum '(Ca.84 Sr.45 Na.71) Mg.19 Fe.29 Mn.03 Zn.02 Al.47 Ti.01 Si1.99 O7'
_cod_database_code 9005464

loop_
_space_group_symop_operation_xyz
x,y,z
1/2-y,1/2-x,z
y,-x,-z
1/2-x,1/2+y,-z
-x,-y,z
1/2+y,1/2+x,z
-y,x,-z
1/2+x,1/2-y,-z

loop_
_atom_site_label
_atom_site_fract_x
_atom_site_fract_y
_atom_site_fract_z
_atom_site_occupancy
_atom_site_U_iso_or_equiv
CaX 0.33740 0.16260 0.50948 0.42000 0.02360
SrX 0.33740 0.16260 0.50948 0.22500 0.02360
NaX 0.33740 0.16260 0.50948 0.35500 0.02360
MgT1 0.00000 0.00000 0.00000 0.19000 0.01950
FeT1 0.00000 0.00000 0.00000 0.29000 0.01950
MnT1 0.00000 0.00000 0.00000 0.03000 0.01950
ZnT1 0.00000 0.00000 0.00000 0.02000 0.01950
AlT1 0.00000 0.00000 0.00000 0.46000 0.01950
TiT1 0.00000 0.00000 0.00000 0.01000 0.01950
SiT2 0.14016 0.35984 0.95098 0.99500 0.01920
AlT2 0.14016 0.35984 0.95098 0.00500 0.01920
O1 0.50000 0.00000 0.16430 1.00000 0.03340
O2 0.14238 0.35762 0.25781 1.00000 0.03500
O3 0.08233 0.18078 0.81188 1.00000 0.03410

loop_
_cod_related_entry_id
_cod_related_entry_database
_cod_related_entry_code
1 AMCSD 0006851
